data_7058553
loop_
_publ_author_name
'Kaushal, Mani'
'Lobana, Tarlok S.'
'Nim, Lovedeep'
'Bala, Ritu'
'Arora, Daljit S.'
'Garcia-Santos, Isabel'
'Duff, Courtney E.'
'Jasinski, Jerry P.'

_publ_section_title
;
 Synthesis of 2-acetylpyridine-N-substituted thiosemicarbazonates of
 copper(ii) with high antimicrobial activity against methicillin resistant
 S. aureus, K. pneumoniae 1 and C. albicans
;
_journal_issue 29
_journal_name_full 'New Journal of Chemistry'
_journal_page_first 11727
_journal_paper_doi 10.1039/C9NJ01459D
_journal_volume 43
_journal_year 2019
_chemical_formula_moiety 'C9 H11 Cu I N4 S'
_chemical_formula_sum 'C9 H11 Cu I N4 S'
_chemical_formula_weight 397.72
_space_group_crystal_system monoclinic
_space_group_IT_number 14
_space_group_name_Hall '-P 2yn'
_space_group_name_H-M_alt 'P 1 21/n 1'
_symmetry_space_group_name_Hall '-P 2yn'
_symmetry_space_group_name_H-M 'P 1 21/n 1'
_atom_sites_solution_hydrogens geom
_atom_sites_solution_primary dual
_audit_creation_date 2018-02-20
_audit_creation_method
;
Olex2 1.2
(compiled 2017.08.10 svn.r3458 for OlexSys, GUI svn.r5381)
;
_audit_update_record
;
2019-02-05 deposited with the CCDC.    2019-06-27 downloaded from the CCDC.
;
_cell_angle_alpha 90
_cell_angle_beta 96.239(3)
_cell_angle_gamma 90
_cell_formula_units_Z 4
_cell_length_a 8.1357(4)
_cell_length_b 16.4099(6)
_cell_length_c 9.5115(3)
_cell_measurement_reflns_used 1903
_cell_measurement_temperature 293(2)
_cell_measurement_theta_max 29.6200
_cell_measurement_theta_min 3.3720
_cell_volume 1262.32(9)
_computing_cell_refinement 'CrysAlisPro (Rigaku OD, 2015)'
_computing_data_collection 'CrysAlisPro (Rigaku OD, 2015)'
_computing_data_reduction 'CrysAlisPro (Rigaku OD, 2015)'
_computing_molecular_graphics 'Olex2 (Dolomanov et al., 2009)'
_computing_publication_material 'Olex2 (Dolomanov et al., 2009)'
_computing_structure_refinement 'ShelXL (Sheldrick, 2015a)'
_computing_structure_solution 'ShelXT (Sheldrick, 2015b)'
_diffrn_ambient_temperature 293(2)
_diffrn_detector 'CCD plate'
_diffrn_detector_area_resol_mean 16.0416
_diffrn_detector_type Eos
_diffrn_measured_fraction_theta_full 0.997
_diffrn_measured_fraction_theta_max 0.905
_diffrn_measurement_details
;
List of Runs (angles in degrees, time in seconds):

  # Type    Start    End  Width  t~exp~   \w     \q     \k     \f   Frames
#--------------------------------------------------------------------------
  1  \w    -29.00  95.00   1.00    3.83    --   25.99   0.00  30.00  124
  2  \w     31.00  62.00   1.00    3.83    --   25.99 -99.00  90.00   31
  3  \w     60.00  99.00   1.00    3.83    --   25.99-178.00  60.00   39
  4  \w     -1.00  63.00   1.00    3.83    --   25.99  77.00 150.00   64
;
_diffrn_measurement_device 'four-circle diffractometer'
_diffrn_measurement_device_type 'Rigaku, Oxford diffraction'
_diffrn_measurement_method '\w scans'
_diffrn_orient_matrix_type 'CrysAlisPro convention (1999,Acta A55,543-557)'
_diffrn_orient_matrix_UB_11 0.0841586000
_diffrn_orient_matrix_UB_12 -0.0013419000
_diffrn_orient_matrix_UB_13 -0.0131947000
_diffrn_orient_matrix_UB_21 -0.0038733000
_diffrn_orient_matrix_UB_22 -0.0431339000
_diffrn_orient_matrix_UB_23 -0.0035410000
_diffrn_orient_matrix_UB_31 -0.0245617000
_diffrn_orient_matrix_UB_32 0.0023175000
_diffrn_orient_matrix_UB_33 -0.0737306000
_diffrn_radiation_monochromator graphite
_diffrn_radiation_probe x-ray
_diffrn_radiation_type MoK\a
_diffrn_radiation_wavelength 0.71073
_diffrn_reflns_av_R_equivalents 0.0351
_diffrn_reflns_av_unetI/netI 0.0547
_diffrn_reflns_Laue_measured_fraction_full 0.997
_diffrn_reflns_Laue_measured_fraction_max 0.905
_diffrn_reflns_limit_h_max 10
_diffrn_reflns_limit_h_min -11
_diffrn_reflns_limit_k_max 21
_diffrn_reflns_limit_k_min -23
_diffrn_reflns_limit_l_max 14
_diffrn_reflns_limit_l_min -14
_diffrn_reflns_number 8476
_diffrn_reflns_point_group_measured_fraction_full 0.997
_diffrn_reflns_point_group_measured_fraction_max 0.905
_diffrn_reflns_theta_full 25.242
_diffrn_reflns_theta_max 32.639
_diffrn_reflns_theta_min 3.287
_diffrn_source 'fine-focus sealed X-ray tube'
_diffrn_source_type 'Enhance (Mo) X-ray Source'
_exptl_absorpt_coefficient_mu 4.319
_exptl_absorpt_correction_T_max 1.00000
_exptl_absorpt_correction_T_min 0.31106
_exptl_absorpt_correction_type multi-scan
_exptl_absorpt_process_details
;
CrysAlisPro 1.171.38.46 (Rigaku Oxford Diffraction, 2015)
Empirical absorption correction using spherical harmonics,
 implemented in SCALE3 ABSPACK scaling algorithm.
;
_exptl_crystal_colour black
_exptl_crystal_colour_primary black
_exptl_crystal_density_diffrn 2.093
_exptl_crystal_description plate
_exptl_crystal_F_000 764
_exptl_crystal_size_max 0.24
_exptl_crystal_size_mid 0.14
_exptl_crystal_size_min 0.04
_refine_diff_density_max 1.596
_refine_diff_density_min -0.963
_refine_diff_density_rms 0.132
_refine_ls_extinction_method none
_refine_ls_goodness_of_fit_ref 1.038
_refine_ls_hydrogen_treatment constr
_refine_ls_matrix_type full
_refine_ls_number_parameters 147
_refine_ls_number_reflns 4168
_refine_ls_number_restraints 0
_refine_ls_restrained_S_all 1.038
_refine_ls_R_factor_all 0.0751
_refine_ls_R_factor_gt 0.0467
_refine_ls_shift/su_max 0.001
_refine_ls_shift/su_mean 0.000
_refine_ls_structure_factor_coef Fsqd
_refine_ls_weighting_details 'w=1/[\s^2^(Fo^2^)+(0.0436P)^2^] where P=(Fo^2^+2Fc^2^)/3'
_refine_ls_weighting_scheme calc
_refine_ls_wR_factor_gt 0.0978
_refine_ls_wR_factor_ref 0.1157
_reflns_Friedel_coverage 0.000
_reflns_number_gt 2859
_reflns_number_total 4168
_reflns_threshold_expression 'I > 2\s(I)'
_cod_data_source_file c9nj01459d2.cif
_cod_data_source_block 10
_cod_depositor_comments 'Adding full bibliography for 7058549--7058555.cif.'
_cod_database_code 7058553
_shelx_shelxl_version_number 2018/1
_chemical_oxdiff_formula 'C8 H16 N4 Cl2 Au'
_chemical_oxdiff_usercomment 'Lobana's JPL-254-b'
_shelx_space_group_comment
;
The symmetry employed for this shelxl refinement is uniquely defined
by the following loop, which should always be used as a source of
symmetry information in preference to the above space-group names.
They are only intended as comments.
;
_shelx_estimated_absorpt_t_max 0.846
_shelx_estimated_absorpt_t_min 0.424
_reflns_odcompleteness_completeness 99.77
_reflns_odcompleteness_iscentric 1
_reflns_odcompleteness_theta 30.44
_olex2_refinement_description
;
1. Fixed Uiso
 At 1.2 times of:
  All C(H) groups, All N(H) groups
 At 1.5 times of:
  All C(H,H,H) groups
2.a Aromatic/amide H refined with riding coordinates:
 N1(H1), C4(H4), C5(H5), C6(H6), C7(H7)
2.b Idealised Me refined as rotating group:
 C8(H8A,H8B,H8C), C9(H9A,H9B,H9C)
;
_olex2_exptl_crystal_mounting_method 'polymer loop'
_olex2_submission_special_instructions 'No special instructions were received'
_oxdiff_exptl_absorpt_empirical_details
;
Empirical correction (ABSPACK) includes:
- Absorption correction using spherical harmonics
- Frame scaling
;
_oxdiff_exptl_absorpt_empirical_full_max 2.266
_oxdiff_exptl_absorpt_empirical_full_min 0.694

loop_
_space_group_symop_operation_xyz
'x, y, z'
'-x+1/2, y+1/2, -z+1/2'
'-x, -y, -z'
'x-1/2, -y-1/2, z-1/2'

loop_
_atom_site_label
_atom_site_type_symbol
_atom_site_fract_x
_atom_site_fract_y
_atom_site_fract_z
_atom_site_U_iso_or_equiv
_atom_site_adp_type
_atom_site_occupancy
_atom_site_site_symmetry_order
_atom_site_calc_flag
_atom_site_refinement_flags_posn
I1 I 0.20656(4) 0.61865(2) 0.13936(3) 0.05183(13) Uani 1 1 d .
Cu1 Cu 0.27135(6) 0.56045(3) 0.38892(5) 0.03563(14) Uani 1 1 d .
S1 S 0.42413(15) 0.66706(7) 0.47115(12) 0.0428(3) Uani 1 1 d .
N1 N 0.5735(5) 0.6698(2) 0.7334(4) 0.0474(9) Uani 1 1 d .
H1 H 0.611774 0.715450 0.706921 0.057 Uiso 1 1 calc R
N2 N 0.4244(4) 0.5552(2) 0.6833(3) 0.0407(8) Uani 1 1 d .
N3 N 0.3210(4) 0.5174(2) 0.5805(3) 0.0343(7) Uani 1 1 d .
N4 N 0.1330(4) 0.4575(2) 0.3711(3) 0.0345(7) Uani 1 1 d .
C1 C 0.4738(5) 0.6260(3) 0.6399(4) 0.0378(9) Uani 1 1 d .
C2 C 0.2518(5) 0.4499(3) 0.6112(4) 0.0354(9) Uani 1 1 d .
C3 C 0.1460(5) 0.4135(2) 0.4924(4) 0.0328(8) Uani 1 1 d .
C4 C 0.0682(6) 0.3396(3) 0.4984(5) 0.0443(10) Uani 1 1 d .
H4 H 0.078548 0.309954 0.582181 0.053 Uiso 1 1 calc R
C5 C -0.0245(6) 0.3094(3) 0.3813(5) 0.0505(11) Uani 1 1 d .
H5 H -0.075486 0.258845 0.384388 0.061 Uiso 1 1 calc R
C6 C -0.0413(6) 0.3547(3) 0.2593(5) 0.0479(11) Uani 1 1 d .
H6 H -0.106132 0.336230 0.179099 0.057 Uiso 1 1 calc R
C7 C 0.0407(5) 0.4285(3) 0.2589(4) 0.0393(9) Uani 1 1 d .
H7 H 0.030600 0.459163 0.176163 0.047 Uiso 1 1 calc R
C8 C 0.6187(6) 0.6425(3) 0.8772(4) 0.0514(12) Uani 1 1 d .
H8A H 0.522932 0.643407 0.927932 0.077 Uiso 1 1 calc GR
H8B H 0.701804 0.677997 0.922837 0.077 Uiso 1 1 calc GR
H8C H 0.661266 0.587944 0.876187 0.077 Uiso 1 1 calc GR
C9 C 0.2748(6) 0.4114(3) 0.7530(4) 0.0464(11) Uani 1 1 d .
H9A H 0.380304 0.384650 0.765943 0.070 Uiso 1 1 calc GR
H9B H 0.188708 0.372074 0.760551 0.070 Uiso 1 1 calc GR
H9C H 0.270100 0.452405 0.824401 0.070 Uiso 1 1 calc GR

loop_
_atom_site_aniso_label
_atom_site_aniso_U_11
_atom_site_aniso_U_22
_atom_site_aniso_U_33
_atom_site_aniso_U_23
_atom_site_aniso_U_13
_atom_site_aniso_U_12
I1 0.0640(2) 0.0509(2) 0.03946(18) 0.01537(12) 0.00050(14) -0.00203(15)
Cu1 0.0392(3) 0.0344(3) 0.0329(2) 0.00775(19) 0.00194(19) -0.0001(2)
S1 0.0471(7) 0.0362(5) 0.0446(6) 0.0074(4) 0.0034(5) -0.0020(5)
N1 0.052(2) 0.041(2) 0.049(2) -0.0037(17) 0.0062(17) -0.0085(18)
N2 0.041(2) 0.047(2) 0.0320(16) 0.0014(15) -0.0032(14) -0.0058(17)
N3 0.0358(18) 0.0315(16) 0.0353(16) 0.0059(13) 0.0029(13) 0.0004(14)
N4 0.0381(18) 0.0329(17) 0.0324(16) 0.0032(13) 0.0040(13) 0.0008(15)
C1 0.039(2) 0.037(2) 0.038(2) -0.0021(17) 0.0065(17) 0.0002(18)
C2 0.035(2) 0.040(2) 0.0310(18) 0.0103(16) 0.0044(15) 0.0047(18)
C3 0.031(2) 0.0316(19) 0.0367(19) 0.0029(16) 0.0062(15) 0.0013(17)
C4 0.050(3) 0.043(2) 0.040(2) 0.0067(18) 0.0060(19) -0.003(2)
C5 0.064(3) 0.040(2) 0.047(2) 0.003(2) 0.003(2) -0.010(2)
C6 0.053(3) 0.048(3) 0.041(2) -0.005(2) -0.002(2) -0.007(2)
C7 0.045(2) 0.041(2) 0.0308(19) 0.0058(17) -0.0005(16) 0.0010(19)
C8 0.060(3) 0.058(3) 0.036(2) -0.012(2) 0.003(2) -0.008(3)
C9 0.048(3) 0.055(3) 0.036(2) 0.018(2) 0.0032(18) -0.006(2)

loop_
_atom_type_symbol
_atom_type_description
_atom_type_scat_dispersion_real
_atom_type_scat_dispersion_imag
_atom_type_scat_source
C C 0.0033 0.0016 'International Tables Vol C Tables 4.2.6.8 and 6.1.1.4'
H H 0.0000 0.0000 'International Tables Vol C Tables 4.2.6.8 and 6.1.1.4'
Cu Cu 0.3201 1.2651 'International Tables Vol C Tables 4.2.6.8 and 6.1.1.4'
I I -0.4742 1.8119 'International Tables Vol C Tables 4.2.6.8 and 6.1.1.4'
N N 0.0061 0.0033 'International Tables Vol C Tables 4.2.6.8 and 6.1.1.4'
S S 0.1246 0.1234 'International Tables Vol C Tables 4.2.6.8 and 6.1.1.4'

loop_
_geom_angle_atom_site_label_1
_geom_angle_atom_site_label_2
_geom_angle_atom_site_label_3
_geom_angle
S1 Cu1 I1 94.76(3)
N3 Cu1 I1 179.26(10)
N3 Cu1 S1 84.59(10)
N3 Cu1 N4 80.42(13)
N4 Cu1 I1 100.20(9)
N4 Cu1 S1 164.42(9)
C1 S1 Cu1 94.83(14)
C1 N1 H1 118.9
C1 N1 C8 122.2(4)
C8 N1 H1 118.9
C1 N2 N3 111.3(3)
N2 N3 Cu1 123.5(2)
C2 N3 Cu1 118.0(3)
C2 N3 N2 118.5(3)
C3 N4 Cu1 112.4(2)
C7 N4 Cu1 128.8(3)
C7 N4 C3 118.7(3)
N1 C1 S1 117.7(3)
N2 C1 S1 125.6(3)
N2 C1 N1 116.6(4)
N3 C2 C3 114.0(3)
N3 C2 C9 123.9(4)
C3 C2 C9 122.1(4)
N4 C3 C2 115.0(3)
N4 C3 C4 120.8(4)
C4 C3 C2 124.1(3)
C3 C4 H4 119.9
C5 C4 C3 120.1(4)
C5 C4 H4 119.9
C4 C5 H5 120.4
C4 C5 C6 119.2(4)
C6 C5 H5 120.4
C5 C6 H6 120.9
C5 C6 C7 118.2(4)
C7 C6 H6 120.9
N4 C7 C6 122.9(4)
N4 C7 H7 118.6
C6 C7 H7 118.6
N1 C8 H8A 109.5
N1 C8 H8B 109.5
N1 C8 H8C 109.5
H8A C8 H8B 109.5
H8A C8 H8C 109.5
H8B C8 H8C 109.5
C2 C9 H9A 109.5
C2 C9 H9B 109.5
C2 C9 H9C 109.5
H9A C9 H9B 109.5
H9A C9 H9C 109.5
H9B C9 H9C 109.5

loop_
_geom_bond_atom_site_label_1
_geom_bond_atom_site_label_2
_geom_bond_distance
I1 Cu1 2.5598(5)
Cu1 S1 2.2375(12)
Cu1 N3 1.955(3)
Cu1 N4 2.027(3)
S1 C1 1.747(4)
N1 H1 0.8600
N1 C1 1.344(5)
N1 C8 1.448(6)
N2 N3 1.367(4)
N2 C1 1.311(5)
N3 C2 1.291(5)
N4 C3 1.355(5)
N4 C7 1.325(5)
C2 C3 1.471(5)
C2 C9 1.483(5)
C3 C4 1.372(6)
C4 H4 0.9300
C4 C5 1.368(6)
C5 H5 0.9300
C5 C6 1.372(6)
C6 H6 0.9300
C6 C7 1.383(6)
C7 H7 0.9300
C8 H8A 0.9600
C8 H8B 0.9600
C8 H8C 0.9600
C9 H9A 0.9600
C9 H9B 0.9600
C9 H9C 0.9600
